data_7028765
loop_
_publ_author_name
'Hu, Xiao-Hui'
'Liang, Yan'
'Li, Chen'
'Yi, Xiao-Yi'

_publ_section_title
;
 Multi-nuclear silver(i) and copper(i) complexes: a novel bonding mode for
 bispyridylpyrrolides.
;
_journal_issue 6
_journal_name_full 'Dalton transactions (Cambridge, England : 2003)'
_journal_page_first 2458
_journal_page_last 2464
_journal_paper_doi 10.1039/c3dt52794h
_journal_volume 43
_journal_year 2014
_chemical_formula_sum 'C42 H30 Ag3 N9'
_chemical_formula_weight 984.36
_chemical_name_systematic
; 
 ? 
;
_space_group_IT_number 9
_symmetry_cell_setting monoclinic
_symmetry_space_group_name_Hall 'C -2yc'
_symmetry_space_group_name_H-M 'C 1 c 1'
_atom_sites_solution_hydrogens geom
_atom_sites_solution_primary direct
_atom_sites_solution_secondary difmap
_audit_creation_method SHELXL-97
_cell_angle_alpha 90.00
_cell_angle_beta 104.687(2)
_cell_angle_gamma 90.00
_cell_formula_units_Z 4
_cell_length_a 15.055(3)
_cell_length_b 19.328(4)
_cell_length_c 12.632(2)
_cell_measurement_reflns_used 1619
_cell_measurement_temperature 296(2)
_cell_measurement_theta_max 20.39
_cell_measurement_theta_min 2.16
_cell_volume 3555.6(12)
_computing_cell_refinement 'Bruker SMART'
_computing_data_collection 'Bruker SMART'
_computing_data_reduction 'Bruker SAINT'
_computing_molecular_graphics 'Bruker SHELXTL'
_computing_publication_material 'Bruker SHELXTL'
_computing_structure_refinement 'Bruker SHELXTL'
_computing_structure_solution 'Bruker SHELXTL'
_diffrn_ambient_temperature 296(2)
_diffrn_measured_fraction_theta_full 0.980
_diffrn_measured_fraction_theta_max 0.980
_diffrn_measurement_device_type 'CCD area detector'
_diffrn_measurement_method 'phi and omega scans'
_diffrn_radiation_monochromator graphite
_diffrn_radiation_source 'fine-focus sealed tube'
_diffrn_radiation_type MoK\a
_diffrn_radiation_wavelength 0.71073
_diffrn_reflns_av_R_equivalents 0.0561
_diffrn_reflns_av_sigmaI/netI 0.0815
_diffrn_reflns_limit_h_max 15
_diffrn_reflns_limit_h_min -18
_diffrn_reflns_limit_k_max 23
_diffrn_reflns_limit_k_min -23
_diffrn_reflns_limit_l_max 14
_diffrn_reflns_limit_l_min -15
_diffrn_reflns_number 9592
_diffrn_reflns_theta_full 25.75
_diffrn_reflns_theta_max 25.75
_diffrn_reflns_theta_min 1.75
_exptl_absorpt_coefficient_mu 1.683
_exptl_absorpt_correction_T_max 0.8771
_exptl_absorpt_correction_T_min 0.8236
_exptl_absorpt_correction_type multi-scan
_exptl_absorpt_process_details SADABS
_exptl_crystal_colour yellow
_exptl_crystal_density_diffrn 1.839
_exptl_crystal_density_method 'not measured'
_exptl_crystal_description block
_exptl_crystal_F_000 1944
_exptl_crystal_size_max 0.12
_exptl_crystal_size_mid 0.10
_exptl_crystal_size_min 0.08
_refine_diff_density_max 0.609
_refine_diff_density_min -0.815
_refine_diff_density_rms 0.144
_refine_ls_abs_structure_details 'Flack H D (1983), Acta Cryst. A39, 876-881'
_refine_ls_abs_structure_Flack 0.25(6)
_refine_ls_extinction_method none
_refine_ls_goodness_of_fit_ref 0.975
_refine_ls_hydrogen_treatment constr
_refine_ls_matrix_type full
_refine_ls_number_parameters 488
_refine_ls_number_reflns 4730
_refine_ls_number_restraints 2
_refine_ls_restrained_S_all 0.975
_refine_ls_R_factor_all 0.0644
_refine_ls_R_factor_gt 0.0506
_refine_ls_shift/su_max 0.000
_refine_ls_shift/su_mean 0.000
_refine_ls_structure_factor_coef Fsqd
_refine_ls_weighting_details 'calc w=1/[\s^2^(Fo^2^)+(0.0625P)^2^+0.0000P] where P=(Fo^2^+2Fc^2^)/3'
_refine_ls_weighting_scheme calc
_refine_ls_wR_factor_gt 0.1118
_refine_ls_wR_factor_ref 0.1212
_reflns_number_gt 3810
_reflns_number_total 4730
_reflns_threshold_expression >2sigma(I)
_cod_data_source_file c3dt52794h.txt
_cod_data_source_block 2
_cod_depositor_comments
;
The following automatic conversions were performed:

'_symmetry_cell_setting' value 'Monoclinic' changed to 'monoclinic'
according to
/usr/data/users/saulius/automatic-downloads/current/RSC/lib/dictionaries/cif_core.dic
dictionary named 'cif_core.dic' version 2.4.2 from 2011-04-26.

Automatic conversion script
Id: cif_fix_values 2281 2013-09-26 08:29:07Z andrius 
;
_cod_original_cell_volume 3555.6(11)
_cod_original_sg_symbol_H-M Cc
_cod_database_code 7028765

loop_
_symmetry_equiv_pos_as_xyz
'x, y, z'
'x, -y, z+1/2'
'x+1/2, y+1/2, z'
'x+1/2, -y+1/2, z+1/2'

loop_
_atom_site_label
_atom_site_type_symbol
_atom_site_fract_x
_atom_site_fract_y
_atom_site_fract_z
_atom_site_U_iso_or_equiv
_atom_site_adp_type
_atom_site_occupancy
_atom_site_symmetry_multiplicity
_atom_site_calc_flag
_atom_site_refinement_flags
Ag1 Ag 0.34761(6) 0.23377(5) 0.77511(7) 0.0365(3) Uani 1 1 d .
Ag2 Ag 0.14604(5) 0.23413(5) 0.70729(6) 0.0308(3) Uani 1 1 d .
Ag3 Ag 0.24834(7) 0.10628(4) 0.72104(7) 0.0311(2) Uani 1 1 d .
N1 N 0.2588(7) 0.3310(4) 0.7508(8) 0.029(2) Uani 1 1 d .
N2 N 0.3452(8) 0.2944(6) 0.5854(10) 0.047(3) Uani 1 1 d .
N3 N 0.1594(7) 0.2692(5) 0.8854(8) 0.032(2) Uani 1 1 d .
N4 N 0.4156(7) 0.1252(5) 0.7765(8) 0.033(3) Uani 1 1 d .
N5 N 0.4056(7) 0.1956(5) 0.9667(8) 0.031(2) Uani 1 1 d .
N6 N 0.3068(6) 0.1049(5) 0.5644(7) 0.029(2) Uani 1 1 d .
N7 N 0.0865(7) 0.1154(5) 0.6847(8) 0.026(2) Uani 1 1 d .
N8 N 0.0926(7) 0.2128(5) 0.5244(8) 0.029(2) Uani 1 1 d .
N9 N 0.2025(7) 0.0691(5) 0.8778(8) 0.034(2) Uani 1 1 d .
C1 C 0.3913(11) 0.2240(7) 1.0580(12) 0.046(4) Uani 1 1 d .
H1A H 0.3520 0.2618 1.0512 0.055 Uiso 1 1 calc R
C2 C 0.4325(10) 0.1994(8) 1.1619(12) 0.049(4) Uani 1 1 d .
H2A H 0.4184 0.2179 1.2236 0.059 Uiso 1 1 calc R
C3 C 0.4960(9) 0.1456(7) 1.1703(10) 0.040(3) Uani 1 1 d .
H3A H 0.5273 0.1294 1.2389 0.048 Uiso 1 1 calc R
C4 C 0.5126(9) 0.1168(6) 1.0781(11) 0.035(3) Uani 1 1 d .
H4A H 0.5547 0.0810 1.0828 0.042 Uiso 1 1 calc R
C5 C 0.4647(9) 0.1427(6) 0.9775(9) 0.028(3) Uani 1 1 d .
C6 C 0.4775(10) 0.1114(6) 0.8741(11) 0.031(3) Uani 1 1 d .
C7 C 0.5475(9) 0.0691(6) 0.8609(11) 0.035(3) Uani 1 1 d .
H7A H 0.5959 0.0516 0.9153 0.042 Uiso 1 1 calc R
C8 C 0.5302(9) 0.0582(6) 0.7485(10) 0.038(3) Uani 1 1 d .
H8A H 0.5671 0.0333 0.7132 0.045 Uiso 1 1 calc R
C9 C 0.3971(8) 0.0906(6) 0.5848(9) 0.035(3) Uani 1 1 d .
C10 C 0.4388(9) 0.0744(7) 0.5018(11) 0.046(3) Uani 1 1 d .
H10A H 0.5006 0.0627 0.5177 0.056 Uiso 1 1 calc R
C11 C 0.3853(10) 0.0762(7) 0.3934(12) 0.053(4) Uani 1 1 d .
H11A H 0.4116 0.0648 0.3365 0.064 Uiso 1 1 calc R
C12 C 0.2938(9) 0.0948(7) 0.3707(10) 0.044(3) Uani 1 1 d .
H12A H 0.2580 0.0990 0.2993 0.052 Uiso 1 1 calc R
C13 C 0.2585(9) 0.1069(6) 0.4600(10) 0.036(3) Uani 1 1 d .
H13A H 0.1962 0.1171 0.4462 0.043 Uiso 1 1 calc R
C18 C 0.4486(9) 0.0911(6) 0.6987(9) 0.030(3) Uani 1 1 d .
C21 C 0.2581(8) 0.0630(6) 0.9810(10) 0.037(3) Uani 1 1 d .
H21A H 0.3210 0.0694 0.9920 0.044 Uiso 1 1 calc R
C22 C 0.2232(10) 0.0473(6) 1.0710(10) 0.044(3) Uani 1 1 d .
H22A H 0.2622 0.0448 1.1410 0.053 Uiso 1 1 calc R
C23 C 0.1304(9) 0.0355(6) 1.0543(9) 0.039(3) Uani 1 1 d .
H23A H 0.1057 0.0237 1.1123 0.046 Uiso 1 1 calc R
C24 C 0.0751(8) 0.0417(6) 0.9498(9) 0.034(3) Uani 1 1 d .
H24A H 0.0124 0.0335 0.9369 0.041 Uiso 1 1 calc R
C25 C 0.1117(8) 0.0602(6) 0.8628(9) 0.031(3) Uani 1 1 d .
C26 C 0.0547(9) 0.0722(6) 0.7533(10) 0.028(3) Uani 1 1 d .
C27 C -0.0295(8) 0.0431(6) 0.6993(10) 0.034(3) Uani 1 1 d .
H27A H -0.0647 0.0117 0.7269 0.041 Uiso 1 1 calc R
C28 C -0.0489(8) 0.0723(6) 0.5933(10) 0.029(3) Uani 1 1 d .
H28A H -0.1016 0.0640 0.5378 0.035 Uiso 1 1 calc R
C29 C 0.0224(8) 0.1151(6) 0.5847(10) 0.025(3) Uani 1 1 d .
C30 C 0.0360(8) 0.1575(6) 0.4973(9) 0.028(3) Uani 1 1 d .
C31 C -0.0008(9) 0.1408(7) 0.3866(10) 0.039(3) Uani 1 1 d .
H31A H -0.0390 0.1025 0.3675 0.047 Uiso 1 1 calc R
C32 C 0.0197(9) 0.1811(8) 0.3068(11) 0.046(4) Uani 1 1 d .
H32A H -0.0046 0.1703 0.2334 0.055 Uiso 1 1 calc R
C33 C 0.0747(10) 0.2360(7) 0.3345(11) 0.043(3) Uani 1 1 d .
H33A H 0.0879 0.2639 0.2805 0.051 Uiso 1 1 calc R
C34 C 0.1113(9) 0.2508(7) 0.4424(11) 0.038(3) Uani 1 1 d .
H34A H 0.1507 0.2884 0.4604 0.046 Uiso 1 1 calc R
C41 C 0.1279(11) 0.2345(7) 0.9599(12) 0.051(4) Uani 1 1 d .
H41A H 0.1032 0.1908 0.9414 0.061 Uiso 1 1 calc R
C42 C 0.1300(11) 0.2596(7) 1.0613(11) 0.054(4) Uani 1 1 d .
H42A H 0.1079 0.2333 1.1108 0.064 Uiso 1 1 calc R
C43 C 0.1654(10) 0.3246(7) 1.0889(11) 0.051(4) Uani 1 1 d .
H43A H 0.1658 0.3438 1.1565 0.061 Uiso 1 1 calc R
C44 C 0.2001(9) 0.3606(7) 1.0152(11) 0.044(3) Uani 1 1 d .
H44A H 0.2258 0.4041 1.0341 0.052 Uiso 1 1 calc R
C45 C 0.1977(8) 0.3335(6) 0.9125(9) 0.036(3) Uani 1 1 d .
C46 C 0.2304(8) 0.3666(6) 0.8282(9) 0.028(3) Uani 1 1 d .
C47 C 0.2307(8) 0.4384(6) 0.8104(9) 0.034(3) Uani 1 1 d .
H47A H 0.2145 0.4734 0.8524 0.041 Uiso 1 1 calc R
C48 C 0.2612(8) 0.4450(6) 0.7146(12) 0.038(3) Uani 1 1 d .
H48A H 0.2688 0.4865 0.6806 0.046 Uiso 1 1 calc R
C49 C 0.2780(8) 0.3796(6) 0.6791(10) 0.029(3) Uani 1 1 d .
C50 C 0.3120(7) 0.3595(6) 0.5873(9) 0.028(3) Uani 1 1 d .
C51 C 0.3082(8) 0.4049(6) 0.5006(9) 0.037(3) Uani 1 1 d .
H51A H 0.2855 0.4494 0.5034 0.044 Uiso 1 1 calc R
C52 C 0.3372(10) 0.3849(7) 0.4124(11) 0.056(4) Uani 1 1 d .
H52A H 0.3338 0.4149 0.3540 0.068 Uiso 1 1 calc R
C53 C 0.3723(11) 0.3184(9) 0.4107(12) 0.063(5) Uani 1 1 d .
H53A H 0.3943 0.3037 0.3519 0.076 Uiso 1 1 calc R
C54 C 0.3741(10) 0.2744(7) 0.4982(13) 0.053(4) Uani 1 1 d .
H54A H 0.3960 0.2295 0.4961 0.063 Uiso 1 1 calc R

loop_
_atom_site_aniso_label
_atom_site_aniso_U_11
_atom_site_aniso_U_22
_atom_site_aniso_U_33
_atom_site_aniso_U_23
_atom_site_aniso_U_13
_atom_site_aniso_U_12
Ag1 0.0264(6) 0.0293(6) 0.0491(7) 0.0009(5) 0.0010(5) 0.0036(5)
Ag2 0.0301(6) 0.0304(6) 0.0293(5) -0.0073(4) 0.0027(4) 0.0009(5)
Ag3 0.0273(4) 0.0317(4) 0.0369(6) -0.0005(4) 0.0131(4) -0.0002(5)
N1 0.017(6) 0.040(5) 0.024(5) -0.004(5) -0.008(5) -0.003(4)
N2 0.035(7) 0.053(7) 0.057(8) -0.010(6) 0.019(6) -0.010(6)
N3 0.021(6) 0.049(6) 0.022(5) -0.005(5) -0.005(4) -0.008(5)
N4 0.026(6) 0.040(6) 0.038(6) 0.010(5) 0.018(5) -0.005(5)
N5 0.021(5) 0.025(5) 0.044(6) -0.001(4) 0.005(5) 0.000(4)
N6 0.032(6) 0.031(5) 0.029(6) 0.005(4) 0.014(5) 0.008(4)
N7 0.032(6) 0.023(5) 0.027(5) -0.006(4) 0.011(5) -0.002(4)
N8 0.036(6) 0.025(5) 0.029(5) 0.001(4) 0.014(5) 0.003(4)
N9 0.044(7) 0.034(5) 0.026(6) 0.004(4) 0.010(5) -0.003(5)
C1 0.044(9) 0.051(9) 0.041(9) -0.006(7) 0.007(7) 0.018(7)
C2 0.043(9) 0.064(10) 0.046(9) -0.023(8) 0.022(7) -0.014(8)
C3 0.033(8) 0.052(8) 0.031(7) -0.002(6) 0.002(6) -0.006(6)
C4 0.022(7) 0.039(7) 0.042(8) -0.008(6) 0.006(6) -0.007(5)
C5 0.023(7) 0.026(6) 0.030(7) 0.000(5) -0.003(5) -0.009(5)
C6 0.041(9) 0.018(6) 0.037(7) -0.003(6) 0.016(6) -0.007(6)
C7 0.024(8) 0.039(8) 0.042(8) -0.001(6) 0.009(6) 0.006(6)
C8 0.032(8) 0.025(6) 0.055(9) 0.010(6) 0.010(6) 0.004(5)
C9 0.033(7) 0.039(7) 0.031(7) 0.002(5) 0.007(6) 0.005(6)
C10 0.037(8) 0.065(9) 0.044(8) -0.002(7) 0.022(7) 0.010(7)
C11 0.071(11) 0.044(7) 0.058(10) 0.002(7) 0.042(9) 0.000(7)
C12 0.048(8) 0.056(8) 0.021(7) 0.010(6) -0.003(6) 0.021(7)
C13 0.029(7) 0.044(7) 0.035(8) -0.003(6) 0.008(6) 0.004(5)
C18 0.021(6) 0.037(8) 0.031(7) -0.009(5) 0.003(5) 0.001(5)
C21 0.023(6) 0.040(7) 0.043(8) 0.005(6) -0.003(6) -0.003(5)
C22 0.070(10) 0.030(6) 0.029(7) -0.003(5) 0.006(7) -0.009(6)
C23 0.052(8) 0.040(7) 0.024(7) 0.009(5) 0.010(6) -0.003(6)
C24 0.024(6) 0.042(7) 0.035(7) 0.006(6) 0.005(5) 0.000(5)
C25 0.029(7) 0.031(6) 0.035(7) -0.007(5) 0.013(6) -0.002(5)
C26 0.031(7) 0.027(6) 0.032(7) -0.002(5) 0.020(6) -0.003(5)
C27 0.021(6) 0.038(7) 0.044(8) 0.007(6) 0.013(6) -0.005(5)
C28 0.013(6) 0.033(7) 0.041(7) -0.004(5) 0.007(6) 0.004(5)
C29 0.026(7) 0.022(6) 0.027(7) -0.010(5) 0.005(6) 0.000(5)
C30 0.024(7) 0.036(7) 0.027(7) 0.006(5) 0.009(6) 0.011(6)
C31 0.030(8) 0.055(9) 0.032(7) -0.008(6) 0.008(6) 0.007(6)
C32 0.035(9) 0.067(10) 0.029(7) -0.005(7) 0.000(6) 0.009(7)
C33 0.041(8) 0.052(8) 0.034(8) 0.013(6) 0.007(7) 0.010(7)
C34 0.015(6) 0.046(8) 0.048(9) 0.005(7) -0.003(6) 0.010(6)
C41 0.073(11) 0.035(7) 0.053(10) -0.005(6) 0.034(9) 0.009(7)
C42 0.070(11) 0.055(9) 0.043(9) -0.003(7) 0.027(8) -0.010(8)
C43 0.067(11) 0.055(9) 0.040(8) -0.009(7) 0.032(8) -0.008(8)
C44 0.039(8) 0.045(7) 0.046(8) -0.023(6) 0.009(7) -0.011(6)
C45 0.022(7) 0.047(8) 0.030(7) -0.011(6) -0.009(5) -0.001(6)
C46 0.028(7) 0.018(5) 0.035(7) -0.005(5) 0.001(6) -0.003(5)
C47 0.029(7) 0.039(7) 0.035(7) -0.006(6) 0.008(6) -0.009(5)
C48 0.014(7) 0.037(6) 0.058(9) -0.004(7) -0.002(6) -0.004(5)
C49 0.023(7) 0.022(6) 0.044(8) 0.000(5) 0.012(6) 0.005(5)
C50 0.014(6) 0.032(6) 0.032(7) -0.001(5) -0.003(5) -0.005(5)
C51 0.032(7) 0.044(7) 0.030(7) -0.010(6) 0.002(6) -0.003(5)
C52 0.068(11) 0.055(9) 0.055(10) 0.016(7) 0.032(9) 0.005(8)
C53 0.060(11) 0.085(12) 0.056(10) -0.030(9) 0.036(9) -0.021(9)
C54 0.043(9) 0.047(9) 0.070(11) 0.002(7) 0.019(8) -0.010(7)

loop_
_atom_type_symbol
_atom_type_description
_atom_type_scat_dispersion_real
_atom_type_scat_dispersion_imag
_atom_type_scat_source
C C 0.0033 0.0016 'International Tables Vol C Tables 4.2.6.8 and 6.1.1.4'
H H 0.0000 0.0000 'International Tables Vol C Tables 4.2.6.8 and 6.1.1.4'
N N 0.0061 0.0033 'International Tables Vol C Tables 4.2.6.8 and 6.1.1.4'
Ag Ag -0.8971 1.1015 'International Tables Vol C Tables 4.2.6.8 and 6.1.1.4'

loop_
_geom_angle_atom_site_label_1
_geom_angle_atom_site_label_2
_geom_angle_atom_site_label_3
_geom_angle
N1 Ag1 N4 169.4(4)
N1 Ag1 N5 115.3(3)
N4 Ag1 N5 71.2(3)
N1 Ag1 Ag3 115.0(2)
N4 Ag1 Ag3 55.3(3)
N5 Ag1 Ag3 90.6(2)
N1 Ag1 Ag2 55.4(2)
N4 Ag1 Ag2 115.0(3)
N5 Ag1 Ag2 111.7(2)
Ag3 Ag1 Ag2 59.73(3)
N8 Ag2 N3 163.8(4)
N8 Ag2 N7 71.9(3)
N3 Ag2 N7 109.1(3)
N8 Ag2 N1 113.8(3)
N3 Ag2 N1 71.3(3)
N7 Ag2 N1 159.4(3)
N8 Ag2 Ag3 87.3(2)
N3 Ag2 Ag3 106.2(3)
N7 Ag2 Ag3 51.8(2)
N1 Ag2 Ag3 107.8(2)
N8 Ag2 Ag1 111.6(3)
N3 Ag2 Ag1 83.6(3)
N7 Ag2 Ag1 110.6(3)
N1 Ag2 Ag1 48.8(2)
Ag3 Ag2 Ag1 59.04(3)
N6 Ag3 N9 161.3(3)
N6 Ag3 N7 115.0(3)
N9 Ag3 N7 71.4(3)
N6 Ag3 N4 70.6(3)
N9 Ag3 N4 107.5(3)
N7 Ag3 N4 166.2(3)
N6 Ag3 Ag1 85.8(2)
N9 Ag3 Ag1 107.8(2)
N7 Ag3 Ag1 115.5(2)
N4 Ag3 Ag1 51.2(2)
N6 Ag3 Ag2 105.4(2)
N9 Ag3 Ag2 92.6(2)
N7 Ag3 Ag2 54.5(2)
N4 Ag3 Ag2 112.4(2)
Ag1 Ag3 Ag2 61.23(3)
C46 N1 C49 106.5(9)
C46 N1 Ag1 127.2(7)
C49 N1 Ag1 115.8(8)
C46 N1 Ag2 102.6(7)
C49 N1 Ag2 127.5(7)
Ag1 N1 Ag2 75.8(2)
C54 N2 C50 118.7(12)
C41 N3 C45 118.6(11)
C41 N3 Ag2 125.5(9)
C45 N3 Ag2 115.8(8)
C6 N4 C18 105.3(11)
C6 N4 Ag1 112.3(8)
C18 N4 Ag1 131.5(8)
C6 N4 Ag3 129.8(8)
C18 N4 Ag3 104.7(8)
Ag1 N4 Ag3 73.5(3)
C5 N5 C1 118.1(11)
C5 N5 Ag1 112.9(7)
C1 N5 Ag1 128.7(8)
C13 N6 C9 117.8(9)
C13 N6 Ag3 127.0(8)
C9 N6 Ag3 114.5(7)
C26 N7 C29 107.5(11)
C26 N7 Ag3 109.8(8)
C29 N7 Ag3 128.5(7)
C26 N7 Ag2 132.1(8)
C29 N7 Ag2 105.0(7)
Ag3 N7 Ag2 73.7(3)
C34 N8 C30 118.3(10)
C34 N8 Ag2 126.0(9)
C30 N8 Ag2 115.8(7)
C25 N9 C21 118.6(10)
C25 N9 Ag3 115.0(8)
C21 N9 Ag3 126.0(8)
N5 C1 C2 122.8(12)
N5 C1 H1A 118.6
C2 C1 H1A 118.6
C1 C2 C3 117.4(12)
C1 C2 H2A 121.3
C3 C2 H2A 121.3
C4 C3 C2 120.5(12)
C4 C3 H3A 119.8
C2 C3 H3A 119.8
C3 C4 C5 117.9(12)
C3 C4 H4A 121.1
C5 C4 H4A 121.1
N5 C5 C4 123.2(11)
N5 C5 C6 116.7(11)
C4 C5 C6 120.1(12)
N4 C6 C7 111.9(11)
N4 C6 C5 119.9(12)
C7 C6 C5 128.2(13)
C6 C7 C8 105.2(12)
C6 C7 H7A 127.4
C8 C7 H7A 127.4
C18 C8 C7 108.0(12)
C18 C8 H8A 126.0
C7 C8 H8A 126.0
N6 C9 C10 122.0(11)
N6 C9 C18 116.7(10)
C10 C9 C18 121.3(12)
C9 C10 C11 118.4(12)
C9 C10 H10A 120.8
C11 C10 H10A 120.8
C12 C11 C10 120.3(12)
C12 C11 H11A 119.9
C10 C11 H11A 119.9
C11 C12 C13 116.4(12)
C11 C12 H12A 121.8
C13 C12 H12A 121.8
N6 C13 C12 125.1(11)
N6 C13 H13A 117.5
C12 C13 H13A 117.5
N4 C18 C8 109.5(11)
N4 C18 C9 120.8(11)
C8 C18 C9 129.7(12)
N9 C21 C22 122.0(11)
N9 C21 H21A 119.0
C22 C21 H21A 119.0
C23 C22 C21 119.0(12)
C23 C22 H22A 120.5
C21 C22 H22A 120.5
C24 C23 C22 118.4(11)
C24 C23 H23A 120.8
C22 C23 H23A 120.8
C23 C24 C25 121.0(12)
C23 C24 H24A 119.5
C25 C24 H24A 119.5
N9 C25 C24 120.9(11)
N9 C25 C26 116.7(10)
C24 C25 C26 122.4(11)
N7 C26 C27 110.8(11)
N7 C26 C25 118.9(12)
C27 C26 C25 130.2(11)
C26 C27 C28 104.2(10)
C26 C27 H27A 127.9
C28 C27 H27A 127.9
C29 C28 C27 109.6(11)
C29 C28 H28A 125.2
C27 C28 H28A 125.2
C28 C29 N7 107.9(11)
C28 C29 C30 132.0(12)
N7 C29 C30 120.1(11)
N8 C30 C31 119.7(10)
N8 C30 C29 117.4(10)
C31 C30 C29 122.7(12)
C32 C31 C30 119.7(13)
C32 C31 H31A 120.1
C30 C31 H31A 120.1
C33 C32 C31 120.0(13)
C33 C32 H32A 120.0
C31 C32 H32A 120.0
C32 C33 C34 119.6(13)
C32 C33 H33A 120.2
C34 C33 H33A 120.2
N8 C34 C33 122.7(13)
N8 C34 H34A 118.7
C33 C34 H34A 118.7
N3 C41 C42 123.8(13)
N3 C41 H41A 118.1
C42 C41 H41A 118.1
C41 C42 C43 118.5(13)
C41 C42 H42A 120.7
C43 C42 H42A 120.7
C44 C43 C42 118.9(12)
C44 C43 H43A 120.5
C42 C43 H43A 120.5
C43 C44 C45 121.2(12)
C43 C44 H44A 119.4
C45 C44 H44A 119.4
N3 C45 C44 118.9(11)
N3 C45 C46 114.8(10)
C44 C45 C46 126.3(12)
N1 C46 C47 111.8(10)
N1 C46 C45 122.9(10)
C47 C46 C45 125.2(10)
C48 C47 C46 104.1(11)
C48 C47 H47A 127.9
C46 C47 H47A 127.9
C49 C48 C47 108.7(12)
C49 C48 H48A 125.6
C47 C48 H48A 125.6
N1 C49 C48 108.8(10)
N1 C49 C50 121.4(10)
C48 C49 C50 129.8(11)
N2 C50 C51 120.8(11)
N2 C50 C49 118.3(10)
C51 C50 C49 120.9(10)
C52 C51 C50 120.7(12)
C52 C51 H51A 119.6
C50 C51 H51A 119.6
C51 C52 C53 118.7(12)
C51 C52 H52A 120.7
C53 C52 H52A 120.7
C54 C53 C52 118.9(13)
C54 C53 H53A 120.5
C52 C53 H53A 120.5
N2 C54 C53 122.2(14)
N2 C54 H54A 118.9
C53 C54 H54A 118.9

loop_
_geom_bond_atom_site_label_1
_geom_bond_atom_site_label_2
_geom_bond_distance
Ag1 N1 2.281(9)
Ag1 N4 2.333(11)
Ag1 N5 2.468(10)
Ag1 Ag3 2.8732(13)
Ag1 Ag2 2.9370(12)
Ag2 N8 2.283(10)
Ag2 N3 2.310(9)
Ag2 N7 2.455(10)
Ag2 N1 2.494(9)
Ag2 Ag3 2.8937(13)
Ag3 N6 2.361(9)
Ag3 N9 2.368(9)
Ag3 N7 2.369(11)
Ag3 N4 2.464(11)
N1 C46 1.352(14)
N1 C49 1.385(14)
N2 C54 1.340(17)
N2 C50 1.357(16)
N3 C41 1.335(16)
N3 C45 1.376(15)
N4 C6 1.370(17)
N4 C18 1.377(15)
N5 C5 1.339(16)
N5 C1 1.343(16)
N6 C13 1.336(15)
N6 C9 1.346(15)
N7 C26 1.373(15)
N7 C29 1.382(15)
N8 C34 1.356(16)
N8 C30 1.356(15)
N9 C25 1.342(15)
N9 C21 1.364(14)
C1 C2 1.39(2)
C1 H1A 0.9300
C2 C3 1.398(19)
C2 H2A 0.9300
C3 C4 1.370(17)
C3 H3A 0.9300
C4 C5 1.386(17)
C4 H4A 0.9300
C5 C6 1.495(17)
C6 C7 1.377(18)
C7 C8 1.392(17)
C7 H7A 0.9300
C8 C18 1.385(17)
C8 H8A 0.9300
C9 C10 1.388(16)
C9 C18 1.451(16)
C10 C11 1.401(18)
C10 H10A 0.9300
C11 C12 1.382(19)
C11 H11A 0.9300
C12 C13 1.383(16)
C12 H12A 0.9300
C13 H13A 0.9300
C21 C22 1.400(17)
C21 H21A 0.9300
C22 C23 1.378(18)
C22 H22A 0.9300
C23 C24 1.376(15)
C23 H23A 0.9300
C24 C25 1.394(15)
C24 H24A 0.9300
C25 C26 1.450(17)
C26 C27 1.397(17)
C27 C28 1.415(16)
C27 H27A 0.9300
C28 C29 1.381(17)
C28 H28A 0.9300
C29 C30 1.430(16)
C30 C31 1.405(17)
C31 C32 1.370(18)
C31 H31A 0.9300
C32 C33 1.335(19)
C32 H32A 0.9300
C33 C34 1.365(18)
C33 H33A 0.9300
C34 H34A 0.9300
C41 C42 1.363(19)
C41 H41A 0.9300
C42 C43 1.375(18)
C42 H42A 0.9300
C43 C44 1.368(17)
C43 H43A 0.9300
C44 C45 1.391(16)
C44 H44A 0.9300
C45 C46 1.432(16)
C46 C47 1.406(15)
C47 C48 1.405(17)
C47 H47A 0.9300
C48 C49 1.385(15)
C48 H48A 0.9300
C49 C50 1.435(15)
C50 C51 1.393(15)
C51 C52 1.353(17)
C51 H51A 0.9300
C52 C53 1.39(2)
C52 H52A 0.9300
C53 C54 1.39(2)
C53 H53A 0.9300
C54 H54A 0.9300
